data_7034463
loop_
_publ_author_name
'Okamura, Taka-Aki'
'Furuya, Ryosuke'
'Onitsuka, Kiyotaka'

_publ_section_title
;
 Synthesis and structures of soluble magnesium and zinc carboxylates
 containing intramolecular NHO hydrogen bonds in nonpolar solvents.
;
_journal_issue 16
_journal_name_full 'Dalton transactions (Cambridge, England : 2003)'
_journal_page_first 7512
_journal_page_last 7523
_journal_paper_doi 10.1039/c5dt00053j
_journal_volume 44
_journal_year 2015
_chemical_formula_moiety 'C52 H77 N3 O8'
_chemical_formula_sum 'C52 H77 N3 O8'
_chemical_formula_weight 872.16
_chemical_name_systematic
; 
(NMe4)[OCOC6H3{NHCOC(C6H4-t-Bu)3}(NHCO-n-Bu)]-2(H2O)-dioxane
;
_space_group_crystal_system triclinic
_space_group_IT_number 2
_space_group_name_Hall '-P 1'
_space_group_name_H-M_alt 'P -1'
_symmetry_space_group_name_Hall '-P 1'
_symmetry_space_group_name_H-M 'P -1'
_atom_sites_solution_hydrogens mixed
_audit_creation_date 2014-09-04
_audit_creation_method SHELXL-2014/6
_audit_update_record
;
2015-01-05 deposited with the CCDC.
2015-03-18 downloaded from the CCDC.
;
_cell_angle_alpha 92.302(6)
_cell_angle_beta 105.780(7)
_cell_angle_gamma 100.231(7)
_cell_formula_units_Z 2
_cell_length_a 11.5622(9)
_cell_length_b 11.6068(8)
_cell_length_c 19.7688(14)
_cell_measurement_reflns_used 6274
_cell_measurement_temperature 200
_cell_measurement_theta_max 27.48
_cell_measurement_theta_min 3.11
_cell_volume 2501.4(3)
_computing_cell_refinement 'RAPID AUTO (Rigaku, 2006)'
_computing_data_collection 'RAPID AUTO (Rigaku, 2006)'
_computing_data_reduction 'RAPID AUTO (Rigaku, 2006)'
_computing_molecular_graphics 'CrystalStructure 4.0 (Rigaku, 2010)'
_computing_publication_material 'CrystalStructure 4.0 (Rigaku, 2010)'
_computing_structure_refinement 'SHELXL-2014/6 (Sheldrick, 2014)'
_computing_structure_solution 'SIR92 (Altomare et al., 1994)'
_diffrn_ambient_temperature 200
_diffrn_detector_area_resol_mean 10.000
_diffrn_measured_fraction_theta_full 0.973
_diffrn_measured_fraction_theta_max 0.996
_diffrn_measurement_device_type 'Rigaku R-AXIS RAPID II'
_diffrn_measurement_method \w
_diffrn_radiation_type MoK\a
_diffrn_radiation_wavelength 0.71075
_diffrn_reflns_av_R_equivalents 0.0499
_diffrn_reflns_av_unetI/netI 0.0683
_diffrn_reflns_Laue_measured_fraction_full 0.973
_diffrn_reflns_Laue_measured_fraction_max 0.996
_diffrn_reflns_limit_h_max 13
_diffrn_reflns_limit_h_min -13
_diffrn_reflns_limit_k_max 13
_diffrn_reflns_limit_k_min -13
_diffrn_reflns_limit_l_max 23
_diffrn_reflns_limit_l_min -23
_diffrn_reflns_number 19110
_diffrn_reflns_point_group_measured_fraction_full 0.973
_diffrn_reflns_point_group_measured_fraction_max 0.996
_diffrn_reflns_theta_full 25.242
_diffrn_reflns_theta_max 24.999
_diffrn_reflns_theta_min 3.104
_diffrn_source
;
 MicroMax-007HF microfocus rotating anode X-ray generator
;
_exptl_absorpt_coefficient_mu 0.077
_exptl_absorpt_correction_type none
_exptl_crystal_colour colorless
_exptl_crystal_density_diffrn 1.158
_exptl_crystal_density_method 'not measured'
_exptl_crystal_description block
_exptl_crystal_F_000 948
_exptl_crystal_size_max 0.250
_exptl_crystal_size_mid 0.150
_exptl_crystal_size_min 0.100
_refine_diff_density_max 0.467
_refine_diff_density_min -0.270
_refine_diff_density_rms 0.064
_refine_ls_extinction_method none
_refine_ls_goodness_of_fit_ref 1.019
_refine_ls_hydrogen_treatment mixed
_refine_ls_matrix_type full
_refine_ls_number_parameters 639
_refine_ls_number_reflns 8785
_refine_ls_number_restraints 97
_refine_ls_restrained_S_all 1.032
_refine_ls_R_factor_all 0.1177
_refine_ls_R_factor_gt 0.0741
_refine_ls_shift/su_max 0.000
_refine_ls_shift/su_mean 0.000
_refine_ls_structure_factor_coef Fsqd
_refine_ls_weighting_details 'w=1/[\s^2^(Fo^2^)+(0.0948P)^2^+1.4048P] where P=(Fo^2^+2Fc^2^)/3'
_refine_ls_weighting_scheme calc
_refine_ls_wR_factor_gt 0.1812
_refine_ls_wR_factor_ref 0.2071
_reflns_Friedel_coverage 0.000
_reflns_number_gt 5625
_reflns_number_total 8785
_reflns_threshold_expression 'I > 2\s(I)'
_cod_data_source_file c5dt00053j2.cif
_cod_data_source_block (NMe4)[L1]-2H2O-1,4-dioxane
_cod_depositor_comments 'Adding full bibliography for 7034462--7034467.cif.'
_cod_database_code 7034463
_shelx_space_group_comment
;
The symmetry employed for this shelxl refinement is uniquely defined
by the following loop, which should always be used as a source of
symmetry information in preference to the above space-group names.
They are only intended as comments.
;
_shelx_estimated_absorpt_t_min 0.981
_shelx_estimated_absorpt_t_max 0.992
_shelxl_version_number 2014/6

loop_
_space_group_symop_operation_xyz
'x, y, z'
'-x, -y, -z'

loop_
_atom_site_label
_atom_site_type_symbol
_atom_site_fract_x
_atom_site_fract_y
_atom_site_fract_z
_atom_site_U_iso_or_equiv
_atom_site_adp_type
_atom_site_occupancy
_atom_site_site_symmetry_order
_atom_site_calc_flag
_atom_site_refinement_flags_posn
_atom_site_refinement_flags_adp
_atom_site_refinement_flags_occupancy
_atom_site_disorder_assembly
_atom_site_disorder_group
C1 C 0.1714(3) 0.6333(3) 0.87373(17) 0.0547(9) Uani 1 1 d . . . . .
C11 C 0.0920(3) 0.7227(2) 0.87857(15) 0.0416(7) Uani 1 1 d . . . . .
C12 C 0.0251(3) 0.7664(2) 0.81772(14) 0.0354(6) Uani 1 1 d . . . . .
C13 C -0.0423(3) 0.8538(3) 0.82296(16) 0.0482(8) Uani 1 1 d . . . . .
H3 H -0.0866 0.8833 0.7817 0.058 Uiso 1 1 calc R U . . .
C14 C -0.0433(3) 0.8963(3) 0.88892(17) 0.0569(9) Uani 1 1 d . . . . .
H4 H -0.0879 0.9565 0.8924 0.068 Uiso 1 1 calc R U . . .
C15 C 0.0179(3) 0.8548(3) 0.94942(17) 0.0562(9) Uani 1 1 d . . . . .
H5 H 0.0147 0.8851 0.9941 0.067 Uiso 1 1 calc R U . . .
C16 C 0.0846(3) 0.7683(3) 0.94499(15) 0.0496(8) Uani 1 1 d . . . . .
C17 C -0.0154(3) 0.7593(2) 0.68695(14) 0.0346(6) Uani 1 1 d . . . . .
C18 C -0.0015(2) 0.6821(2) 0.62364(13) 0.0300(6) Uani 1 1 d . . . . .
C21 C 0.1586(9) 0.5609(9) 1.1463(6) 0.097(3) Uani 0.570(11) 1 d D U P A 1
H47 H 0.0962 0.5117 1.1063 0.117 Uiso 0.570(11) 1 calc R U P A 1
H48 H 0.1150 0.5954 1.1762 0.117 Uiso 0.570(11) 1 calc R U P A 1
C22 C 0.2417(12) 0.4802(9) 1.1912(6) 0.097(3) Uani 0.570(11) 1 d D U P A 1
H49 H 0.3131 0.5314 1.2253 0.117 Uiso 0.570(11) 1 calc R U P A 1
H50 H 0.1940 0.4327 1.2186 0.117 Uiso 0.570(11) 1 calc R U P A 1
C23 C 0.2870(14) 0.4000(11) 1.1489(6) 0.117(4) Uani 0.570(11) 1 d D U P A 1
H51 H 0.3373 0.3535 1.1804 0.140 Uiso 0.570(11) 1 calc R U P A 1
H52 H 0.2171 0.3473 1.1158 0.140 Uiso 0.570(11) 1 calc R U P A 1
H53 H 0.3364 0.4461 1.1225 0.140 Uiso 0.570(11) 1 calc R U P A 1
C28 C 0.2322(12) 0.6606(11) 1.1175(6) 0.093(5) Uani 0.570(11) 1 d D U P A 1
H45 H 0.2772 0.6280 1.0876 0.112 Uiso 0.570(11) 1 calc R U P A 1
H46 H 0.2923 0.7134 1.1568 0.112 Uiso 0.570(11) 1 calc R U P A 1
C21B C 0.1710(14) 0.5299(10) 1.1011(7) 0.104(4) Uani 0.430(11) 1 d D U P A 2
H47B H 0.1993 0.5226 1.0584 0.125 Uiso 0.430(11) 1 calc R U P A 2
H48B H 0.0806 0.5050 1.0859 0.125 Uiso 0.430(11) 1 calc R U P A 2
C22B C 0.2232(17) 0.4426(17) 1.1510(13) 0.139(7) Uani 0.430(11) 1 d D U P A 2
H49B H 0.1774 0.4264 1.1864 0.167 Uiso 0.430(11) 1 calc R U P A 2
H50B H 0.2212 0.3676 1.1247 0.167 Uiso 0.430(11) 1 calc R U P A 2
C23B C 0.3483(18) 0.504(2) 1.1843(12) 0.185(9) Uani 0.430(11) 1 d D U P A 2
H51B H 0.3908 0.4546 1.2179 0.222 Uiso 0.430(11) 1 calc R U P A 2
H52B H 0.3910 0.5197 1.1481 0.222 Uiso 0.430(11) 1 calc R U P A 2
H53B H 0.3475 0.5780 1.2093 0.222 Uiso 0.430(11) 1 calc R U P A 2
C28B C 0.2007(19) 0.6572(13) 1.1276(8) 0.088(6) Uani 0.430(11) 1 d D U P A 2
H45B H 0.2904 0.6857 1.1401 0.106 Uiso 0.430(11) 1 calc R U P A 2
H46B H 0.1744 0.6667 1.1708 0.106 Uiso 0.430(11) 1 calc R U P A 2
C27 C 0.1371(5) 0.7306(4) 1.07217(19) 0.0784(13) Uani 1 1 d D . . . .
C31 C 0.1805(5) 0.3217(4) 0.8472(2) 0.0915(14) Uani 1 1 d . . . . .
H54 H 0.0965 0.3154 0.8505 0.110 Uiso 1 1 calc R U . . .
H55 H 0.2217 0.4045 0.8552 0.110 Uiso 1 1 calc R U . . .
H56 H 0.1784 0.2897 0.8002 0.110 Uiso 1 1 calc R U . . .
C32 C 0.1842(6) 0.1286(4) 0.8866(3) 0.1121(18) Uani 1 1 d . . . . .
H57 H 0.2279 0.0827 0.9220 0.135 Uiso 1 1 calc R U . . .
H58 H 0.0998 0.1218 0.8890 0.135 Uiso 1 1 calc R U . . .
H59 H 0.1836 0.0985 0.8394 0.135 Uiso 1 1 calc R U . . .
C33 C 0.3747(5) 0.2628(6) 0.8973(3) 0.126(2) Uani 1 1 d . . . . .
H60 H 0.4179 0.2179 0.9334 0.151 Uiso 1 1 calc R U . . .
H61 H 0.3736 0.2305 0.8505 0.151 Uiso 1 1 calc R U . . .
H62 H 0.4170 0.3454 0.9055 0.151 Uiso 1 1 calc R U . . .
C34 C 0.2466(5) 0.3017(5) 0.9719(2) 0.0949(14) Uani 1 1 d . . . . .
H63 H 0.2912 0.2577 1.0080 0.114 Uiso 1 1 calc R U . . .
H64 H 0.2862 0.3850 0.9806 0.114 Uiso 1 1 calc R U . . .
H65 H 0.1617 0.2933 0.9738 0.114 Uiso 1 1 calc R U . . .
C41 C 0.5773(9) 1.0229(9) 0.8564(4) 0.186(4) Uani 0.459(11) 1 d D U P B 1
H66 H 0.5948 1.1073 0.8489 0.223 Uiso 0.459(11) 1 calc R U P B 1
H67 H 0.6210 0.9822 0.8292 0.223 Uiso 0.459(11) 1 calc R U P B 1
C42 C 0.6348(10) 1.0130(10) 0.9317(6) 0.091(4) Uani 0.459(11) 1 d D U P B 1
H68 H 0.7222 1.0102 0.9382 0.110 Uiso 0.459(11) 1 calc R U P B 1
H69 H 0.6318 1.0849 0.9593 0.110 Uiso 0.459(11) 1 calc R U P B 1
C43 C 0.4529(9) 0.8968(10) 0.9383(5) 0.085(3) Uani 0.459(11) 1 d D U P B 1
H70 H 0.4269 0.9586 0.9634 0.102 Uiso 0.459(11) 1 calc R U P B 1
H71 H 0.4184 0.8198 0.9519 0.102 Uiso 0.459(11) 1 calc R U P B 1
C44 C 0.4035(6) 0.9001(7) 0.8630(3) 0.132(2) Uani 0.459(11) 1 d D U P B 1
H72 H 0.4026 0.8220 0.8406 0.158 Uiso 0.459(11) 1 calc R U P B 1
H73 H 0.3169 0.9076 0.8546 0.158 Uiso 0.459(11) 1 calc R U P B 1
C41B C 0.5773(9) 1.0229(9) 0.8564(4) 0.186(4) Uani 0.541(11) 1 d D U P B 2
H66B H 0.6119 1.0548 0.8189 0.223 Uiso 0.541(11) 1 calc R U P B 2
H67B H 0.5855 1.0903 0.8909 0.223 Uiso 0.541(11) 1 calc R U P B 2
C42B C 0.6491(12) 0.9538(15) 0.8891(11) 0.158(5) Uani 0.541(11) 1 d D U P B 2
H68B H 0.7298 1.0015 0.9158 0.190 Uiso 0.541(11) 1 calc R U P B 2
H69B H 0.6623 0.8979 0.8542 0.190 Uiso 0.541(11) 1 calc R U P B 2
C43B C 0.4792(12) 0.8321(10) 0.8945(8) 0.137(5) Uani 0.541(11) 1 d D U P B 2
H70B H 0.4903 0.7779 0.8579 0.164 Uiso 0.541(11) 1 calc R U P B 2
H71B H 0.4401 0.7835 0.9253 0.164 Uiso 0.541(11) 1 calc R U P B 2
C44B C 0.4035(6) 0.9001(7) 0.8630(3) 0.132(2) Uani 0.541(11) 1 d D U P B 2
H72B H 0.3765 0.9409 0.8992 0.158 Uiso 0.541(11) 1 calc R U P B 2
H73B H 0.3299 0.8499 0.8300 0.158 Uiso 0.541(11) 1 calc R U P B 2
C111 C -0.0414(2) 0.5518(2) 0.63402(13) 0.0294(6) Uani 1 1 d . . . . .
C112 C 0.0277(2) 0.4666(2) 0.63092(14) 0.0326(6) Uani 1 1 d . . . . .
H6 H 0.1064 0.4887 0.6238 0.039 Uiso 1 1 calc R U . . .
C113 C -0.0158(2) 0.3498(2) 0.63804(14) 0.0342(6) Uani 1 1 d . . . . .
H7 H 0.0343 0.2940 0.6357 0.041 Uiso 1 1 calc R U . . .
C114 C -0.1295(2) 0.3115(2) 0.64842(13) 0.0312(6) Uani 1 1 d . . . . .
C115 C -0.1981(3) 0.3977(2) 0.65227(15) 0.0369(6) Uani 1 1 d . . . . .
H8 H -0.2766 0.3757 0.6597 0.044 Uiso 1 1 calc R U . . .
C116 C -0.1552(2) 0.5140(2) 0.64561(15) 0.0363(6) Uani 1 1 d . . . . .
H9 H -0.2046 0.5700 0.6490 0.044 Uiso 1 1 calc R U . . .
C117 C -0.1756(3) 0.1809(2) 0.65405(15) 0.0385(7) Uani 1 1 d . . . . .
C118 C -0.1735(4) 0.1072(3) 0.5895(2) 0.0658(10) Uani 1 1 d . . . . .
H10 H -0.0906 0.1223 0.5840 0.079 Uiso 1 1 calc R U . . .
H11 H -0.1977 0.0237 0.5953 0.079 Uiso 1 1 calc R U . . .
H12 H -0.2309 0.1278 0.5475 0.079 Uiso 1 1 calc R U . . .
C119 C -0.3039(3) 0.1576(3) 0.6626(2) 0.0663(10) Uani 1 1 d . . . . .
H13 H -0.3052 0.2053 0.7044 0.080 Uiso 1 1 calc R U . . .
H14 H -0.3613 0.1782 0.6206 0.080 Uiso 1 1 calc R U . . .
H15 H -0.3281 0.0741 0.6684 0.080 Uiso 1 1 calc R U . . .
C120 C -0.0910(3) 0.1408(3) 0.7198(2) 0.0618(9) Uani 1 1 d . . . . .
H16 H -0.0911 0.1875 0.7621 0.074 Uiso 1 1 calc R U . . .
H17 H -0.1207 0.0575 0.7235 0.074 Uiso 1 1 calc R U . . .
H18 H -0.0074 0.1518 0.7154 0.074 Uiso 1 1 calc R U . . .
C121 C 0.1323(2) 0.7076(2) 0.62038(13) 0.0296(6) Uani 1 1 d . . . . .
C122 C 0.2315(3) 0.7591(3) 0.67588(15) 0.0412(7) Uani 1 1 d . . . . .
H19 H 0.2180 0.7879 0.7182 0.049 Uiso 1 1 calc R U . . .
C123 C 0.3503(3) 0.7698(3) 0.67150(15) 0.0451(7) Uani 1 1 d . . . . .
H20 H 0.4162 0.8061 0.7110 0.054 Uiso 1 1 calc R U . . .
C124 C 0.3766(2) 0.7294(2) 0.61145(15) 0.0361(6) Uani 1 1 d . . . . .
C125 C 0.2758(3) 0.6826(2) 0.55466(15) 0.0388(7) Uani 1 1 d . . . . .
H21 H 0.2891 0.6567 0.5117 0.047 Uiso 1 1 calc R U . . .
C126 C 0.1575(3) 0.6725(2) 0.55853(14) 0.0368(6) Uani 1 1 d . . . . .
H22 H 0.0914 0.6408 0.5181 0.044 Uiso 1 1 calc R U . . .
C127 C 0.5067(3) 0.7352(3) 0.60540(17) 0.0466(7) Uani 1 1 d . . . . .
C128 C 0.6044(3) 0.7897(4) 0.6728(2) 0.0730(11) Uani 1 1 d . . . . .
H23 H 0.5942 0.8696 0.6841 0.088 Uiso 1 1 calc R U . . .
H24 H 0.5963 0.7420 0.7116 0.088 Uiso 1 1 calc R U . . .
H25 H 0.6858 0.7927 0.6660 0.088 Uiso 1 1 calc R U . . .
C129 C 0.5261(3) 0.8100(4) 0.5462(2) 0.0725(11) Uani 1 1 d . . . . .
H26 H 0.4643 0.7772 0.5018 0.087 Uiso 1 1 calc R U . . .
H27 H 0.5183 0.8907 0.5576 0.087 Uiso 1 1 calc R U . . .
H28 H 0.6081 0.8103 0.5411 0.087 Uiso 1 1 calc R U . . .
C130 C 0.5231(3) 0.6112(3) 0.5881(3) 0.0898(15) Uani 1 1 d . . . . .
H29 H 0.4602 0.5757 0.5446 0.108 Uiso 1 1 calc R U . . .
H30 H 0.6045 0.6143 0.5814 0.108 Uiso 1 1 calc R U . . .
H31 H 0.5151 0.5636 0.6270 0.108 Uiso 1 1 calc R U . . .
C131 C -0.0834(2) 0.7170(2) 0.55485(13) 0.0297(6) Uani 1 1 d . . . . .
C132 C -0.0624(2) 0.8325(2) 0.53790(14) 0.0349(6) Uani 1 1 d . . . . .
H32 H 0.0029 0.8881 0.5687 0.042 Uiso 1 1 calc R U . . .
C133 C -0.1334(2) 0.8687(2) 0.47765(14) 0.0353(6) Uani 1 1 d . . . . .
H33 H -0.1168 0.9488 0.4685 0.042 Uiso 1 1 calc R U . . .
C134 C -0.2296(2) 0.7905(2) 0.42953(14) 0.0324(6) Uani 1 1 d . . . . .
C135 C -0.2467(2) 0.6748(2) 0.44538(14) 0.0364(6) Uani 1 1 d . . . . .
H34 H -0.3089 0.6180 0.4134 0.044 Uiso 1 1 calc R U . . .
C136 C -0.1755(2) 0.6390(2) 0.50677(14) 0.0346(6) Uani 1 1 d . . . . .
H35 H -0.1908 0.5587 0.5156 0.041 Uiso 1 1 calc R U . . .
C137 C -0.3087(3) 0.8357(3) 0.36483(15) 0.0392(7) Uani 1 1 d . . . . .
C138 C -0.2295(3) 0.8838(3) 0.31728(17) 0.0581(9) Uani 1 1 d . . . . .
H36 H -0.1617 0.9459 0.3444 0.070 Uiso 1 1 calc R U . . .
H37 H -0.1964 0.8200 0.3000 0.070 Uiso 1 1 calc R U . . .
H38 H -0.2797 0.9161 0.2771 0.070 Uiso 1 1 calc R U . . .
C139 C -0.4130(3) 0.7395(3) 0.32141(17) 0.0556(9) Uani 1 1 d . . . . .
H39 H -0.4613 0.7721 0.2806 0.067 Uiso 1 1 calc R U . . .
H40 H -0.3791 0.6756 0.3051 0.067 Uiso 1 1 calc R U . . .
H41 H -0.4656 0.7091 0.3506 0.067 Uiso 1 1 calc R U . . .
C140 C -0.3620(3) 0.9367(3) 0.38851(17) 0.0495(8) Uani 1 1 d . . . . .
H42 H -0.2951 0.9988 0.4165 0.059 Uiso 1 1 calc R U . . .
H43 H -0.4090 0.9685 0.3469 0.059 Uiso 1 1 calc R U . . .
H44 H -0.4159 0.9075 0.4173 0.059 Uiso 1 1 calc R U . . .
N1 N 0.0242(2) 0.7185(2) 0.75089(12) 0.0374(6) Uani 1 1 d . . . . .
H1 H 0.063(3) 0.659(3) 0.7557(16) 0.045 Uiso 1 1 d . U . . .
N2 N 0.1484(3) 0.7224(3) 1.00595(14) 0.0683(9) Uani 1 1 d . . . . .
H2 H 0.203(4) 0.677(4) 0.998(2) 0.082 Uiso 1 1 d . U . . .
N3 N 0.2476(3) 0.2550(3) 0.90094(17) 0.0753(9) Uani 1 1 d . . . . .
O1 O -0.0575(3) 0.8469(2) 0.67877(11) 0.0676(7) Uani 1 1 d . . . . .
O2 O 0.0738(3) 0.7902(3) 1.09173(14) 0.1016(11) Uani 1 1 d . . . . .
O3 O 0.3480(4) 0.5260(3) 0.7637(2) 0.1188(12) Uani 1 1 d . . . . .
O4 O 0.4660(4) 0.5598(4) 0.9231(4) 0.191(3) Uani 1 1 d . . . . .
O11 O 0.1616(3) 0.5840(2) 0.81478(12) 0.0760(8) Uani 1 1 d . . . . .
O12 O 0.2453(3) 0.6121(3) 0.92854(13) 0.0895(10) Uani 1 1 d . . . . .
O41 O 0.4553(4) 0.9829(4) 0.8262(2) 0.1271(13) Uani 1 1 d . U . . .
O42 O 0.5806(14) 0.9137(14) 0.9597(9) 0.098(4) Uani 0.459(11) 1 d D U P B 1
O42B O 0.5949(15) 0.8923(16) 0.9352(10) 0.149(7) Uani 0.541(11) 1 d D U P B 2

loop_
_atom_site_aniso_label
_atom_site_aniso_U_11
_atom_site_aniso_U_22
_atom_site_aniso_U_33
_atom_site_aniso_U_23
_atom_site_aniso_U_13
_atom_site_aniso_U_12
C1 0.071(2) 0.061(2) 0.0400(18) 0.0079(15) 0.0128(17) 0.0364(18)
C11 0.0530(19) 0.0393(16) 0.0368(15) 0.0037(13) 0.0159(14) 0.0156(14)
C12 0.0440(16) 0.0326(14) 0.0335(14) 0.0018(11) 0.0164(13) 0.0093(13)
C13 0.069(2) 0.0462(17) 0.0401(16) 0.0072(13) 0.0212(16) 0.0285(16)
C14 0.081(3) 0.0528(19) 0.0520(19) 0.0023(15) 0.0312(19) 0.0334(18)
C15 0.085(3) 0.0537(19) 0.0386(17) -0.0010(15) 0.0245(18) 0.0265(19)
C16 0.069(2) 0.0474(18) 0.0349(16) 0.0037(13) 0.0143(15) 0.0170(16)
C17 0.0405(16) 0.0313(14) 0.0358(15) 0.0052(12) 0.0144(13) 0.0111(12)
C18 0.0328(14) 0.0303(13) 0.0314(13) 0.0032(11) 0.0140(12) 0.0100(11)
C21 0.098(6) 0.110(7) 0.087(7) 0.011(5) 0.033(5) 0.018(5)
C22 0.119(9) 0.079(6) 0.085(6) 0.004(4) 0.026(6) 0.001(5)
C23 0.145(11) 0.120(9) 0.093(7) 0.022(6) 0.027(7) 0.055(8)
C28 0.127(9) 0.118(8) 0.024(4) -0.002(4) 0.022(5) -0.003(6)
C21B 0.156(10) 0.090(7) 0.083(8) 0.031(6) 0.050(7) 0.037(7)
C22B 0.150(12) 0.104(10) 0.147(14) 0.037(10) 0.009(11) 0.033(9)
C23B 0.157(14) 0.19(2) 0.172(17) 0.025(15) -0.007(12) 0.015(13)
C28B 0.167(14) 0.091(8) 0.044(7) 0.033(5) 0.052(7) 0.079(9)
C27 0.130(4) 0.072(3) 0.038(2) 0.0046(18) 0.021(2) 0.036(3)
C31 0.127(4) 0.075(3) 0.074(3) 0.017(2) 0.020(3) 0.033(3)
C32 0.160(5) 0.067(3) 0.119(4) 0.021(3) 0.048(4) 0.032(3)
C33 0.115(5) 0.161(6) 0.121(5) 0.008(4) 0.054(4) 0.046(4)
C34 0.108(4) 0.113(4) 0.068(3) 0.001(3) 0.026(3) 0.032(3)
C41 0.151(6) 0.239(10) 0.121(5) 0.056(6) 0.008(5) -0.043(7)
C42 0.077(7) 0.086(7) 0.095(7) -0.001(6) 0.008(5) 0.000(5)
C43 0.081(6) 0.093(7) 0.064(5) -0.019(5) 0.005(5) 0.003(5)
C44 0.106(4) 0.175(6) 0.084(4) 0.014(4) -0.005(3) -0.003(4)
C41B 0.151(6) 0.239(10) 0.121(5) 0.056(6) 0.008(5) -0.043(7)
C42B 0.094(8) 0.188(15) 0.195(17) -0.041(10) 0.056(8) 0.023(7)
C43B 0.149(10) 0.095(8) 0.140(12) 0.021(7) 0.010(8) 0.000(6)
C44B 0.106(4) 0.175(6) 0.084(4) 0.014(4) -0.005(3) -0.003(4)
C111 0.0308(14) 0.0303(13) 0.0293(13) 0.0025(11) 0.0108(11) 0.0083(11)
C112 0.0286(14) 0.0333(14) 0.0383(14) 0.0039(11) 0.0130(12) 0.0071(11)
C113 0.0341(15) 0.0316(14) 0.0414(15) 0.0068(12) 0.0131(13) 0.0136(12)
C114 0.0330(15) 0.0301(13) 0.0320(13) 0.0045(11) 0.0104(12) 0.0077(11)
C115 0.0316(15) 0.0345(15) 0.0493(16) 0.0056(12) 0.0187(13) 0.0071(12)
C116 0.0360(16) 0.0316(14) 0.0491(16) 0.0062(12) 0.0192(13) 0.0150(12)
C117 0.0395(16) 0.0299(14) 0.0485(17) 0.0049(12) 0.0162(14) 0.0069(12)
C118 0.088(3) 0.0402(18) 0.070(2) -0.0055(17) 0.033(2) 0.0011(18)
C119 0.059(2) 0.0417(18) 0.105(3) 0.0163(19) 0.036(2) 0.0062(17)
C120 0.067(2) 0.051(2) 0.072(2) 0.0187(17) 0.0220(19) 0.0149(18)
C121 0.0321(14) 0.0261(13) 0.0328(14) 0.0045(11) 0.0120(12) 0.0069(11)
C122 0.0390(17) 0.0483(17) 0.0330(14) -0.0021(13) 0.0114(13) -0.0006(14)
C123 0.0329(16) 0.0558(18) 0.0378(16) -0.0005(14) 0.0031(13) -0.0027(14)
C124 0.0335(15) 0.0302(14) 0.0454(16) 0.0087(12) 0.0127(13) 0.0047(12)
C125 0.0352(16) 0.0411(16) 0.0420(16) -0.0034(13) 0.0164(13) 0.0054(13)
C126 0.0348(15) 0.0423(16) 0.0325(14) -0.0013(12) 0.0099(12) 0.0059(13)
C127 0.0298(16) 0.0473(17) 0.063(2) 0.0059(15) 0.0149(15) 0.0048(13)
C128 0.037(2) 0.098(3) 0.079(3) 0.013(2) 0.0128(19) 0.003(2)
C129 0.049(2) 0.097(3) 0.078(3) 0.022(2) 0.032(2) 0.007(2)
C130 0.044(2) 0.068(3) 0.160(5) -0.012(3) 0.034(3) 0.0164(19)
C131 0.0298(14) 0.0294(13) 0.0334(14) 0.0023(11) 0.0144(12) 0.0067(11)
C132 0.0348(15) 0.0308(14) 0.0358(14) 0.0016(11) 0.0085(12) 0.0009(12)
C133 0.0389(16) 0.0281(13) 0.0392(15) 0.0081(12) 0.0119(13) 0.0047(12)
C134 0.0297(14) 0.0354(14) 0.0352(14) 0.0018(11) 0.0117(12) 0.0109(12)
C135 0.0317(15) 0.0335(15) 0.0403(15) -0.0036(12) 0.0060(13) 0.0047(12)
C136 0.0355(15) 0.0249(13) 0.0437(16) 0.0024(12) 0.0111(13) 0.0075(12)
C137 0.0364(16) 0.0460(16) 0.0366(15) 0.0050(13) 0.0082(13) 0.0147(13)
C138 0.054(2) 0.087(3) 0.0411(17) 0.0190(17) 0.0155(16) 0.0276(19)
C139 0.050(2) 0.055(2) 0.0516(19) 0.0002(15) -0.0074(16) 0.0185(16)
C140 0.0466(19) 0.0505(18) 0.0547(19) 0.0100(15) 0.0111(15) 0.0219(15)
N1 0.0514(15) 0.0355(13) 0.0326(12) 0.0046(10) 0.0163(11) 0.0207(11)
N2 0.102(3) 0.075(2) 0.0345(15) 0.0042(14) 0.0134(16) 0.0432(19)
N3 0.093(3) 0.073(2) 0.069(2) 0.0111(17) 0.0278(19) 0.0306(19)
O1 0.123(2) 0.0583(14) 0.0432(12) 0.0148(10) 0.0319(14) 0.0603(15)
O2 0.160(3) 0.126(3) 0.0498(16) 0.0202(16) 0.0492(19) 0.075(2)
O3 0.128(3) 0.117(3) 0.136(3) 0.019(2) 0.054(3) 0.062(2)
O4 0.085(3) 0.132(4) 0.323(8) 0.000(4) 0.002(4) 0.029(3)
O11 0.117(2) 0.0876(18) 0.0415(13) 0.0083(12) 0.0185(14) 0.0741(17)
O12 0.117(2) 0.119(2) 0.0447(14) 0.0055(14) 0.0058(15) 0.081(2)
O41 0.144(3) 0.118(3) 0.090(2) 0.020(2) -0.009(2) 0.012(3)
O42 0.089(5) 0.089(6) 0.107(8) 0.028(6) 0.007(5) 0.020(5)
O42B 0.121(8) 0.146(11) 0.155(16) 0.029(9) -0.017(7) 0.048(7)

loop_
_atom_type_symbol
_atom_type_description
_atom_type_scat_dispersion_real
_atom_type_scat_dispersion_imag
_atom_type_scat_source
C C 0.0033 0.0016 'International Tables Vol C Tables 4.2.6.8 and 6.1.1.4'
H H 0.0000 0.0000 'International Tables Vol C Tables 4.2.6.8 and 6.1.1.4'
N N 0.0061 0.0033 'International Tables Vol C Tables 4.2.6.8 and 6.1.1.4'
O O 0.0106 0.0060 'International Tables Vol C Tables 4.2.6.8 and 6.1.1.4'

loop_
_geom_angle_atom_site_label_1
_geom_angle_atom_site_label_2
_geom_angle_atom_site_label_3
_geom_angle
O11 C1 O12 121.8(3)
O11 C1 C11 118.8(3)
O12 C1 C11 119.4(3)
C12 C11 C16 117.2(2)
C12 C11 C1 121.4(2)
C16 C11 C1 121.4(3)
C13 C12 C11 121.0(2)
C13 C12 N1 120.1(2)
C11 C12 N1 118.9(2)
C14 C13 C12 119.0(3)
C14 C13 H3 120.5
C12 C13 H3 120.5
C15 C14 C13 122.2(3)
C15 C14 H4 118.9
C13 C14 H4 118.9
C14 C15 C16 119.4(3)
C14 C15 H5 120.3
C16 C15 H5 120.3
C15 C16 N2 121.3(3)
C15 C16 C11 121.2(3)
N2 C16 C11 117.5(3)
O1 C17 N1 123.5(2)
O1 C17 C18 122.3(2)
N1 C17 C18 114.3(2)
C111 C18 C121 110.6(2)
C111 C18 C131 111.7(2)
C121 C18 C131 108.23(19)
C111 C18 C17 108.30(19)
C121 C18 C17 110.4(2)
C131 C18 C17 107.58(19)
C28 C21 C22 112.9(9)
C28 C21 H47 109.0
C22 C21 H47 109.0
C28 C21 H48 109.0
C22 C21 H48 109.0
H47 C21 H48 107.8
C23 C22 C21 114.6(10)
C23 C22 H49 108.6
C21 C22 H49 108.6
C23 C22 H50 108.6
C21 C22 H50 108.6
H49 C22 H50 107.6
C22 C23 H51 109.5
C22 C23 H52 109.5
H51 C23 H52 109.5
C22 C23 H53 109.5
H51 C23 H53 109.5
H52 C23 H53 109.5
C21 C28 C27 107.1(9)
C21 C28 H45 110.3
C27 C28 H45 110.3
C21 C28 H46 110.3
C27 C28 H46 110.3
H45 C28 H46 108.6
C28B C21B C22B 118.3(13)
C28B C21B H47B 107.7
C22B C21B H47B 107.7
C28B C21B H48B 107.7
C22B C21B H48B 107.7
H47B C21B H48B 107.1
C23B C22B C21B 102.8(15)
C23B C22B H49B 111.2
C21B C22B H49B 111.2
C23B C22B H50B 111.2
C21B C22B H50B 111.2
H49B C22B H50B 109.1
C22B C23B H51B 109.5
C22B C23B H52B 109.5
H51B C23B H52B 109.5
C22B C23B H53B 109.5
H51B C23B H53B 109.5
H52B C23B H53B 109.5
C21B C28B C27 111.3(11)
C21B C28B H45B 109.4
C27 C28B H45B 109.4
C21B C28B H46B 109.4
C27 C28B H46B 109.4
H45B C28B H46B 108.0
O2 C27 N2 124.6(4)
O2 C27 C28B 115.0(7)
N2 C27 C28B 120.3(7)
O2 C27 C28 129.0(6)
N2 C27 C28 106.0(6)
N3 C31 H54 109.5
N3 C31 H55 109.5
H54 C31 H55 109.5
N3 C31 H56 109.5
H54 C31 H56 109.5
H55 C31 H56 109.5
N3 C32 H57 109.5
N3 C32 H58 109.5
H57 C32 H58 109.5
N3 C32 H59 109.5
H57 C32 H59 109.5
H58 C32 H59 109.5
N3 C33 H60 109.5
N3 C33 H61 109.5
H60 C33 H61 109.5
N3 C33 H62 109.5
H60 C33 H62 109.5
H61 C33 H62 109.5
N3 C34 H63 109.5
N3 C34 H64 109.5
H63 C34 H64 109.5
N3 C34 H65 109.5
H63 C34 H65 109.5
H64 C34 H65 109.5
O41 C41 C42 121.4(7)
O41 C41 H66 107.0
C42 C41 H66 107.0
O41 C41 H67 107.0
C42 C41 H67 107.0
H66 C41 H67 106.7
O42 C42 C41 115.1(10)
O42 C42 H68 108.5
C41 C42 H68 108.5
O42 C42 H69 108.5
C41 C42 H69 108.5
H68 C42 H69 107.5
O42 C43 C44 112.7(10)
O42 C43 H70 109.0
C44 C43 H70 109.0
O42 C43 H71 109.0
C44 C43 H71 109.0
H70 C43 H71 107.8
O41 C44 C43 122.1(6)
O41 C44 H72 106.8
C43 C44 H72 106.8
O41 C44 H73 106.8
C43 C44 H73 106.8
H72 C44 H73 106.7
C42B C41B O41 121.7(11)
C42B C41B H66B 106.9
O41 C41B H66B 106.9
C42B C41B H67B 106.9
O41 C41B H67B 106.9
H66B C41B H67B 106.7
C41B C42B O42B 109.4(12)
C41B C42B H68B 109.8
O42B C42B H68B 109.8
C41B C42B H69B 109.8
O42B C42B H69B 109.8
H68B C42B H69B 108.2
C44B C43B O42B 115.0(11)
C44B C43B H70B 108.5
O42B C43B H70B 108.5
C44B C43B H71B 108.5
O42B C43B H71B 108.5
H70B C43B H71B 107.5
C43B C44B O41 113.4(8)
C43B C44B H72B 108.9
O41 C44B H72B 108.9
C43B C44B H73B 108.9
O41 C44B H73B 108.9
H72B C44B H73B 107.7
C112 C111 C116 116.6(2)
C112 C111 C18 124.2(2)
C116 C111 C18 119.3(2)
C111 C112 C113 121.2(2)
C111 C112 H6 119.4
C113 C112 H6 119.4
C114 C113 C112 122.4(2)
C114 C113 H7 118.8
C112 C113 H7 118.8
C113 C114 C115 116.1(2)
C113 C114 C117 120.7(2)
C115 C114 C117 123.1(2)
C116 C115 C114 121.8(2)
C116 C115 H8 119.1
C114 C115 H8 119.1
C115 C116 C111 121.9(2)
C115 C116 H9 119.0
C111 C116 H9 119.0
C118 C117 C119 109.5(3)
C118 C117 C114 110.4(2)
C119 C117 C114 112.1(2)
C118 C117 C120 108.2(3)
C119 C117 C120 107.0(3)
C114 C117 C120 109.5(2)
C117 C118 H10 109.5
C117 C118 H11 109.5
H10 C118 H11 109.5
C117 C118 H12 109.5
H10 C118 H12 109.5
H11 C118 H12 109.5
C117 C119 H13 109.5
C117 C119 H14 109.5
H13 C119 H14 109.5
C117 C119 H15 109.5
H13 C119 H15 109.5
H14 C119 H15 109.5
C117 C120 H16 109.5
C117 C120 H17 109.5
H16 C120 H17 109.5
C117 C120 H18 109.5
H16 C120 H18 109.5
H17 C120 H18 109.5
C122 C121 C126 116.5(2)
C122 C121 C18 124.5(2)
C126 C121 C18 118.9(2)
C121 C122 C123 121.6(3)
C121 C122 H19 119.2
C123 C122 H19 119.2
C122 C123 C124 122.2(3)
C122 C123 H20 118.9
C124 C123 H20 118.9
C123 C124 C125 115.7(2)
C123 C124 C127 123.9(3)
C125 C124 C127 120.3(2)
C126 C125 C124 122.2(3)
C126 C125 H21 118.9
C124 C125 H21 118.9
C125 C126 C121 121.5(3)
C125 C126 H22 119.2
C121 C126 H22 119.2
C128 C127 C130 109.2(3)
C128 C127 C129 107.4(3)
C130 C127 C129 108.9(3)
C128 C127 C124 112.5(3)
C130 C127 C124 108.8(3)
C129 C127 C124 109.9(3)
C127 C128 H23 109.5
C127 C128 H24 109.5
H23 C128 H24 109.5
C127 C128 H25 109.5
H23 C128 H25 109.5
H24 C128 H25 109.5
C127 C129 H26 109.5
C127 C129 H27 109.5
H26 C129 H27 109.5
C127 C129 H28 109.5
H26 C129 H28 109.5
H27 C129 H28 109.5
C127 C130 H29 109.5
C127 C130 H30 109.5
H29 C130 H30 109.5
C127 C130 H31 109.5
H29 C130 H31 109.5
H30 C130 H31 109.5
C136 C131 C132 116.6(2)
C136 C131 C18 123.8(2)
C132 C131 C18 119.5(2)
C133 C132 C131 121.9(2)
C133 C132 H32 119.0
C131 C132 H32 119.0
C132 C133 C134 121.7(2)
C132 C133 H33 119.1
C134 C133 H33 119.1
C135 C134 C133 115.9(2)
C135 C134 C137 124.3(2)
C133 C134 C137 119.8(2)
C134 C135 C136 122.1(2)
C134 C135 H34 119.0
C136 C135 H34 119.0
C131 C136 C135 121.7(2)
C131 C136 H35 119.2
C135 C136 H35 119.2
C139 C137 C134 112.1(2)
C139 C137 C140 109.2(2)
C134 C137 C140 109.5(2)
C139 C137 C138 108.4(3)
C134 C137 C138 109.8(2)
C140 C137 C138 107.8(3)
C137 C138 H36 109.5
C137 C138 H37 109.5
H36 C138 H37 109.5
C137 C138 H38 109.5
H36 C138 H38 109.5
H37 C138 H38 109.5
C137 C139 H39 109.5
C137 C139 H40 109.5
H39 C139 H40 109.5
C137 C139 H41 109.5
H39 C139 H41 109.5
H40 C139 H41 109.5
C137 C140 H42 109.5
C137 C140 H43 109.5
H42 C140 H43 109.5
C137 C140 H44 109.5
H42 C140 H44 109.5
H43 C140 H44 109.5
C17 N1 C12 128.7(2)
C17 N1 H1 121(2)
C12 N1 H1 110(2)
C27 N2 C16 129.4(3)
C27 N2 H2 117(3)
C16 N2 H2 114(3)
C31 N3 C33 110.7(4)
C31 N3 C34 109.0(3)
C33 N3 C34 110.6(4)
C31 N3 C32 108.3(4)
C33 N3 C32 108.5(4)
C34 N3 C32 109.7(4)
C41B O41 C44B 113.2(5)
C41 O41 C44 113.2(5)
C43 O42 C42 111.6(13)
C42B O42B C43B 106.6(14)

loop_
_geom_bond_atom_site_label_1
_geom_bond_atom_site_label_2
_geom_bond_distance
C1 O11 1.245(4)
C1 O12 1.248(4)
C1 C11 1.519(4)
C11 C12 1.409(4)
C11 C16 1.425(4)
C12 C13 1.401(4)
C12 N1 1.409(3)
C13 C14 1.379(4)
C13 H3 0.9500
C14 C15 1.368(5)
C14 H4 0.9500
C15 C16 1.384(4)
C15 H5 0.9500
C16 N2 1.410(4)
C17 O1 1.202(3)
C17 N1 1.357(4)
C17 C18 1.570(3)
C18 C111 1.539(3)
C18 C121 1.543(3)
C18 C131 1.546(4)
C21 C28 1.535(13)
C21 C22 1.584(12)
C21 H47 0.9900
C21 H48 0.9900
C22 C23 1.479(13)
C22 H49 0.9900
C22 H50 0.9900
C23 H51 0.9800
C23 H52 0.9800
C23 H53 0.9800
C28 C27 1.586(11)
C28 H45 0.9900
C28 H46 0.9900
C21B C28B 1.495(15)
C21B C22B 1.530(15)
C21B H47B 0.9900
C21B H48B 0.9900
C22B C23B 1.452(17)
C22B H49B 0.9900
C22B H50B 0.9900
C23B H51B 0.9800
C23B H52B 0.9800
C23B H53B 0.9800
C28B C27 1.525(12)
C28B H45B 0.9900
C28B H46B 0.9900
C27 O2 1.215(5)
C27 N2 1.352(5)
C31 N3 1.470(5)
C31 H54 0.9800
C31 H55 0.9800
C31 H56 0.9800
C32 N3 1.497(6)
C32 H57 0.9800
C32 H58 0.9800
C32 H59 0.9800
C33 N3 1.477(6)
C33 H60 0.9800
C33 H61 0.9800
C33 H62 0.9800
C34 N3 1.487(5)
C34 H63 0.9800
C34 H64 0.9800
C34 H65 0.9800
C41 O41 1.360(9)
C41 C42 1.473(11)
C41 H66 0.9900
C41 H67 0.9900
C42 O42 1.419(14)
C42 H68 0.9900
C42 H69 0.9900
C43 O42 1.396(15)
C43 C44 1.447(10)
C43 H70 0.9900
C43 H71 0.9900
C44 O41 1.379(7)
C44 H72 0.9900
C44 H73 0.9900
C41B C42B 1.318(13)
C41B O41 1.360(9)
C41B H66B 0.9900
C41B H67B 0.9900
C42B O42B 1.391(15)
C42B H68B 0.9900
C42B H69B 0.9900
C43B C44B 1.329(11)
C43B O42B 1.401(15)
C43B H70B 0.9900
C43B H71B 0.9900
C44B O41 1.379(7)
C44B H72B 0.9900
C44B H73B 0.9900
C111 C112 1.387(3)
C111 C116 1.394(4)
C112 C113 1.387(4)
C112 H6 0.9500
C113 C114 1.384(4)
C113 H7 0.9500
C114 C115 1.395(4)
C114 C117 1.533(4)
C115 C116 1.377(4)
C115 H8 0.9500
C116 H9 0.9500
C117 C118 1.516(4)
C117 C119 1.517(4)
C117 C120 1.543(4)
C118 H10 0.9800
C118 H11 0.9800
C118 H12 0.9800
C119 H13 0.9800
C119 H14 0.9800
C119 H15 0.9800
C120 H16 0.9800
C120 H17 0.9800
C120 H18 0.9800
C121 C122 1.377(4)
C121 C126 1.394(4)
C122 C123 1.384(4)
C122 H19 0.9500
C123 C124 1.387(4)
C123 H20 0.9500
C124 C125 1.388(4)
C124 C127 1.531(4)
C125 C126 1.375(4)
C125 H21 0.9500
C126 H22 0.9500
C127 C128 1.520(5)
C127 C130 1.523(5)
C127 C129 1.526(5)
C128 H23 0.9800
C128 H24 0.9800
C128 H25 0.9800
C129 H26 0.9800
C129 H27 0.9800
C129 H28 0.9800
C130 H29 0.9800
C130 H30 0.9800
C130 H31 0.9800
C131 C136 1.376(4)
C131 C132 1.391(4)
C132 C133 1.379(4)
C132 H32 0.9500
C133 C134 1.401(4)
C133 H33 0.9500
C134 C135 1.383(4)
C134 C137 1.528(4)
C135 C136 1.394(4)
C135 H34 0.9500
C136 H35 0.9500
C137 C139 1.522(4)
C137 C140 1.531(4)
C137 C138 1.537(4)
C138 H36 0.9800
C138 H37 0.9800
C138 H38 0.9800
C139 H39 0.9800
C139 H40 0.9800
C139 H41 0.9800
C140 H42 0.9800
C140 H43 0.9800
C140 H44 0.9800
N1 H1 0.89(3)
N2 H2 0.93(4)

loop_
_geom_torsion_atom_site_label_1
_geom_torsion_atom_site_label_2
_geom_torsion_atom_site_label_3
_geom_torsion_atom_site_label_4
_geom_torsion
O11 C1 C11 C12 -11.8(5)
O12 C1 C11 C12 167.6(3)
O11 C1 C11 C16 170.0(3)
O12 C1 C11 C16 -10.6(5)
C16 C11 C12 C13 2.0(4)
C1 C11 C12 C13 -176.3(3)
C16 C11 C12 N1 -176.3(3)
C1 C11 C12 N1 5.3(4)
C11 C12 C13 C14 -0.5(5)
N1 C12 C13 C14 177.8(3)
C12 C13 C14 C15 -1.0(5)
C13 C14 C15 C16 0.9(6)
C14 C15 C16 N2 -179.6(3)
C14 C15 C16 C11 0.8(5)
C12 C11 C16 C15 -2.2(5)
C1 C11 C16 C15 176.1(3)
C12 C11 C16 N2 178.1(3)
C1 C11 C16 N2 -3.5(5)
O1 C17 C18 C111 -137.5(3)
N1 C17 C18 C111 42.6(3)
O1 C17 C18 C121 101.2(3)
N1 C17 C18 C121 -78.6(3)
O1 C17 C18 C131 -16.6(4)
N1 C17 C18 C131 163.5(2)
C28 C21 C22 C23 -73.6(16)
C22 C21 C28 C27 178.3(7)
C28B C21B C22B C23B -43(3)
C22B C21B C28B C27 -177.7(14)
C21B C28B C27 O2 124.8(13)
C21B C28B C27 N2 -52.1(18)
C21 C28 C27 O2 66.7(12)
C21 C28 C27 N2 -119.8(10)
O41 C41 C42 O42 31.6(19)
O42 C43 C44 O41 -43.0(15)
O41 C41B C42B O42B -48(2)
O42B C43B C44B O41 49.9(17)
C121 C18 C111 C112 -8.3(3)
C131 C18 C111 C112 112.3(3)
C17 C18 C111 C112 -129.4(3)
C121 C18 C111 C116 173.4(2)
C131 C18 C111 C116 -66.0(3)
C17 C18 C111 C116 52.3(3)
C116 C111 C112 C113 0.9(4)
C18 C111 C112 C113 -177.5(2)
C111 C112 C113 C114 0.1(4)
C112 C113 C114 C115 -0.8(4)
C112 C113 C114 C117 178.3(2)
C113 C114 C115 C116 0.4(4)
C117 C114 C115 C116 -178.7(3)
C114 C115 C116 C111 0.6(4)
C112 C111 C116 C115 -1.2(4)
C18 C111 C116 C115 177.2(2)
C113 C114 C117 C118 -55.5(4)
C115 C114 C117 C118 123.6(3)
C113 C114 C117 C119 -177.9(3)
C115 C114 C117 C119 1.2(4)
C113 C114 C117 C120 63.5(3)
C115 C114 C117 C120 -117.4(3)
C111 C18 C121 C122 -100.3(3)
C131 C18 C121 C122 137.1(3)
C17 C18 C121 C122 19.6(3)
C111 C18 C121 C126 76.8(3)
C131 C18 C121 C126 -45.8(3)
C17 C18 C121 C126 -163.3(2)
C126 C121 C122 C123 -3.2(4)
C18 C121 C122 C123 174.0(3)
C121 C122 C123 C124 -0.2(5)
C122 C123 C124 C125 3.0(4)
C122 C123 C124 C127 -177.5(3)
C123 C124 C125 C126 -2.5(4)
C127 C124 C125 C126 178.0(3)
C124 C125 C126 C121 -0.8(4)
C122 C121 C126 C125 3.6(4)
C18 C121 C126 C125 -173.7(2)
C123 C124 C127 C128 0.3(4)
C125 C124 C127 C128 179.7(3)
C123 C124 C127 C130 121.5(4)
C125 C124 C127 C130 -59.1(4)
C123 C124 C127 C129 -119.3(3)
C125 C124 C127 C129 60.1(4)
C111 C18 C131 C136 -3.9(3)
C121 C18 C131 C136 118.1(3)
C17 C18 C131 C136 -122.6(3)
C111 C18 C131 C132 178.4(2)
C121 C18 C131 C132 -59.6(3)
C17 C18 C131 C132 59.7(3)
C136 C131 C132 C133 2.9(4)
C18 C131 C132 C133 -179.3(2)
C131 C132 C133 C134 -1.1(4)
C132 C133 C134 C135 -1.4(4)
C132 C133 C134 C137 177.8(2)
C133 C134 C135 C136 2.2(4)
C137 C134 C135 C136 -177.0(2)
C132 C131 C136 C135 -2.2(4)
C18 C131 C136 C135 -179.9(2)
C134 C135 C136 C131 -0.4(4)
C135 C134 C137 C139 2.8(4)
C133 C134 C137 C139 -176.4(3)
C135 C134 C137 C140 124.1(3)
C133 C134 C137 C140 -55.1(3)
C135 C134 C137 C138 -117.7(3)
C133 C134 C137 C138 63.1(3)
O1 C17 N1 C12 0.0(5)
C18 C17 N1 C12 179.9(2)
C13 C12 N1 C17 13.8(4)
C11 C12 N1 C17 -167.8(3)
O2 C27 N2 C16 -6.7(8)
C28B C27 N2 C16 169.9(9)
C28 C27 N2 C16 179.5(6)
C15 C16 N2 C27 15.7(6)
C11 C16 N2 C27 -164.6(4)
C42B C41B O41 C44B 34.9(16)
C42 C41 O41 C44 -21.3(14)
C43B C44B O41 C41B -33.2(12)
C43 C44 O41 C41 27.4(12)
C44 C43 O42 C42 49.0(18)
C41 C42 O42 C43 -44.5(19)
C41B C42B O42B C43B 56(2)
C44B C43B O42B C42B -61.6(19)
